data_2214726
loop_
_publ_author_name
'Yong-Feng Sun'
'Hong-Sheng Jia'
'Shan Liu'
'Hong-Jun Zhu'

_publ_section_title
;
 5-(4-Methoxyphenyl)-1-(4-methylphenyl)-1<i>H</i>-pyrazol-3-ol
;
_journal_coeditor_code HK2281
_journal_issue 8
_journal_name_full 'Acta Crystallographica Section E'
_journal_page_first o3397
_journal_page_last o3397
_journal_paper_doi 10.1107/S1600536807031686
_journal_volume 63
_journal_year 2007
_chemical_formula_iupac 'C17 H16 N2 O2'
_chemical_formula_moiety 'C17 H16 N2 O2'
_chemical_formula_sum 'C17 H16 N2 O2'
_chemical_formula_weight 280.32
_chemical_melting_point 515
_chemical_name_common 5-(4-Methoxyphenyl)-1-p-tolyl-1H-pyrazol-3-ol
_chemical_name_systematic
;
5-(4-Methoxyphenyl)-1-(4-methylphenyl)-1H-pyrazol-3-ol
;
_space_group_IT_number 2
_symmetry_cell_setting triclinic
_symmetry_space_group_name_Hall '-P 1'
_symmetry_space_group_name_H-M 'P -1'
_atom_sites_solution_hydrogens geom
_atom_sites_solution_primary direct
_atom_sites_solution_secondary difmap
_audit_creation_method SHELXL-97
_cell_angle_alpha 90.72(3)
_cell_angle_beta 91.97(3)
_cell_angle_gamma 107.34(3)
_cell_formula_units_Z 4
_cell_length_a 9.2520(19)
_cell_length_b 10.160(2)
_cell_length_c 16.338(3)
_cell_measurement_reflns_used 25
_cell_measurement_temperature 298(2)
_cell_measurement_theta_max 12
_cell_measurement_theta_min 9
_cell_volume 1464.7(6)
_computing_cell_refinement 'CAD-4 Software'
_computing_data_collection 'CAD-4 Software (Enraf-Nonius, 1985)'
_computing_data_reduction 'XCAD4 (Harms & Wocadlo, 1995)'
_computing_molecular_graphics 'SHELXTL (Bruker, 2000)'
_computing_publication_material SHELXTL
_computing_structure_refinement 'SHELXL97 (Sheldrick, 1997)'
_computing_structure_solution 'SHELXS97 (Sheldrick, 1997)'
_diffrn_ambient_temperature 298(2)
_diffrn_measured_fraction_theta_full 1.000
_diffrn_measured_fraction_theta_max 1.000
_diffrn_measurement_device_type 'Enraf-Nonius CAD-4'
_diffrn_measurement_method \w/2\q
_diffrn_radiation_monochromator graphite
_diffrn_radiation_source 'fine-focus sealed tube'
_diffrn_radiation_type MoK\a
_diffrn_radiation_wavelength 0.71073
_diffrn_reflns_av_R_equivalents 0.0558
_diffrn_reflns_av_sigmaI/netI 0.0754
_diffrn_reflns_limit_h_max 11
_diffrn_reflns_limit_h_min -11
_diffrn_reflns_limit_k_max 12
_diffrn_reflns_limit_k_min -12
_diffrn_reflns_limit_l_max 20
_diffrn_reflns_limit_l_min 0
_diffrn_reflns_number 6130
_diffrn_reflns_theta_full 25.98
_diffrn_reflns_theta_max 25.98
_diffrn_reflns_theta_min 1.25
_diffrn_standards_decay_% 0
_diffrn_standards_interval_time 120
_diffrn_standards_number 3
_exptl_absorpt_coefficient_mu 0.085
_exptl_absorpt_correction_T_max 0.990
_exptl_absorpt_correction_T_min 0.975
_exptl_absorpt_correction_type psi-scan
_exptl_absorpt_process_details '(North <i>et al.</i>,  1968)'
_exptl_crystal_colour colorless
_exptl_crystal_density_diffrn 1.271
_exptl_crystal_density_method 'not measured'
_exptl_crystal_description needle
_exptl_crystal_F_000 592
_exptl_crystal_size_max 0.40
_exptl_crystal_size_mid 0.10
_exptl_crystal_size_min 0.10
_refine_diff_density_max 0.318
_refine_diff_density_min -0.280
_refine_ls_extinction_method none
_refine_ls_goodness_of_fit_ref 1.085
_refine_ls_hydrogen_treatment constr
_refine_ls_matrix_type full
_refine_ls_number_parameters 379
_refine_ls_number_reflns 5754
_refine_ls_number_restraints 0
_refine_ls_restrained_S_all 1.085
_refine_ls_R_factor_all 0.1529
_refine_ls_R_factor_gt 0.0773
_refine_ls_shift/su_max 0.002
_refine_ls_shift/su_mean 0.000
_refine_ls_structure_factor_coef Fsqd
_refine_ls_weighting_details 'calc w=1/[\s^2^(Fo^2^)+(0.05P)^2^+2.0P] where P=(Fo^2^+2Fc^2^)/3'
_refine_ls_weighting_scheme calc
_refine_ls_wR_factor_gt 0.1597
_refine_ls_wR_factor_ref 0.2249
_reflns_number_gt 2899
_reflns_number_total 5754
_reflns_threshold_expression I>2\s(I)
_cod_data_source_file hk2281.cif
_cod_data_source_block I
_cod_database_code 2214726
_cod_database_fobs_code 2214726

loop_
_symmetry_equiv_pos_as_xyz
'x, y, z'
'-x, -y, -z'

loop_
_atom_site_type_symbol
_atom_site_label
_atom_site_fract_x
_atom_site_fract_y
_atom_site_fract_z
_atom_site_U_iso_or_equiv
_atom_site_adp_type
_atom_site_calc_flag
_atom_site_refinement_flags
_atom_site_occupancy
O O1 0.3812(4) 0.3092(3) 0.4980(3) 0.0922(13) Uani d . 1
H H1E 0.4660 0.3544 0.5206 0.111 Uiso d R 1
O O2 -0.4318(4) 0.4092(4) 0.2242(2) 0.0857(11) Uani d . 1
N N1 0.3451(4) 0.5152(4) 0.4561(3) 0.0688(11) Uani d . 1
N N2 0.2291(4) 0.5472(4) 0.4138(2) 0.0651(11) Uani d . 1
C C1 0.3833(6) 1.1069(5) 0.3103(4) 0.0936(18) Uani d . 1
H H1B 0.4116 1.1693 0.3568 0.140 Uiso calc R 1
H H1C 0.3011 1.1249 0.2797 0.140 Uiso calc R 1
H H1D 0.4684 1.1197 0.2760 0.140 Uiso calc R 1
C C2 0.3336(5) 0.9587(5) 0.3397(3) 0.0626(12) Uani d . 1
C C3 0.2867(5) 0.8513(5) 0.2808(3) 0.0646(13) Uani d . 1
H H3A 0.2808 0.8708 0.2255 0.078 Uiso calc R 1
C C4 0.2493(5) 0.7155(5) 0.3057(3) 0.0639(13) Uani d . 1
H H4A 0.2175 0.6435 0.2673 0.077 Uiso calc R 1
C C5 0.2593(5) 0.6883(5) 0.3867(3) 0.0611(12) Uani d . 1
C C6 0.3034(5) 0.7945(5) 0.4455(3) 0.0662(13) Uani d . 1
H H6A 0.3060 0.7753 0.5010 0.079 Uiso calc R 1
C C7 0.3429(5) 0.9281(5) 0.4198(4) 0.0709(14) Uani d . 1
H H7A 0.3770 0.9997 0.4585 0.085 Uiso calc R 1
C C8 0.2978(6) 0.3788(5) 0.4612(3) 0.0725(14) Uani d . 1
C C9 0.1579(5) 0.3230(5) 0.4217(3) 0.0740(14) Uani d . 1
H H9A 0.1031 0.2301 0.4164 0.089 Uiso calc R 1
C C10 0.1164(5) 0.4329(5) 0.3919(3) 0.0663(13) Uani d . 1
C C11 -0.0252(5) 0.4331(5) 0.3476(3) 0.0617(12) Uani d . 1
C C12 -0.0911(5) 0.3309(5) 0.2886(3) 0.0726(14) Uani d . 1
H H12A -0.0419 0.2663 0.2754 0.087 Uiso calc R 1
C C13 -0.2264(5) 0.3234(5) 0.2498(3) 0.0763(15) Uani d . 1
H H13A -0.2710 0.2515 0.2126 0.092 Uiso calc R 1
C C14 -0.2975(5) 0.4228(5) 0.2658(3) 0.0670(13) Uani d . 1
C C15 -0.2348(6) 0.5255(6) 0.3244(4) 0.0844(17) Uani d . 1
H H15A -0.2834 0.5907 0.3373 0.101 Uiso calc R 1
C C16 -0.0983(5) 0.5290(5) 0.3634(3) 0.0760(15) Uani d . 1
H H16A -0.0547 0.5993 0.4017 0.091 Uiso calc R 1
C C17 -0.5285(6) 0.4835(7) 0.2533(4) 0.101(2) Uani d . 1
H H17A -0.6190 0.4625 0.2188 0.151 Uiso calc R 1
H H17B -0.4771 0.5806 0.2523 0.151 Uiso calc R 1
H H17C -0.5547 0.4576 0.3084 0.151 Uiso calc R 1
O O3 0.5366(4) 0.9271(4) -0.1042(2) 0.0901(12) Uani d . 1
H H3C 0.4917 0.9760 -0.0826 0.135 Uiso calc R 1
O O4 1.2470(4) 0.5589(4) 0.0961(2) 0.0795(10) Uani d . 1
N N3 0.6276(4) 0.9259(4) 0.0300(2) 0.0618(10) Uani d . 1
N N4 0.7377(4) 0.8768(4) 0.0654(2) 0.0609(10) Uani d . 1
C C18 0.8710(7) 0.9521(6) 0.4095(3) 0.0938(18) Uani d . 1
H H18A 0.9787 0.9828 0.4203 0.141 Uiso calc R 1
H H18B 0.8286 0.8649 0.4348 0.141 Uiso calc R 1
H H18C 0.8269 1.0186 0.4315 0.141 Uiso calc R 1
C C19 0.8381(5) 0.9361(5) 0.3186(3) 0.0607(12) Uani d . 1
C C20 0.9493(5) 0.9620(5) 0.2624(3) 0.0629(12) Uani d . 1
H H20A 1.0497 0.9923 0.2817 0.076 Uiso calc R 1
C C21 0.9209(5) 0.9459(5) 0.1793(3) 0.0586(12) Uani d . 1
H H21A 1.0001 0.9647 0.1435 0.070 Uiso calc R 1
C C22 0.7713(5) 0.9008(4) 0.1499(3) 0.0532(11) Uani d . 1
C C23 0.6570(5) 0.8759(5) 0.2060(3) 0.0597(12) Uani d . 1
H H23A 0.5563 0.8462 0.1870 0.072 Uiso calc R 1
C C24 0.6890(5) 0.8938(5) 0.2871(3) 0.0687(13) Uani d . 1
H H24A 0.6099 0.8775 0.3229 0.082 Uiso calc R 1
C C25 0.6305(6) 0.8974(5) -0.0495(3) 0.0649(13) Uani d . 1
C C26 0.7356(6) 0.8242(5) -0.0640(3) 0.0691(13) Uani d . 1
H H26A 0.7548 0.7895 -0.1141 0.083 Uiso calc R 1
C C27 0.8022(5) 0.8151(5) 0.0092(3) 0.0593(12) Uani d . 1
C C28 0.9197(5) 0.7482(5) 0.0309(3) 0.0578(11) Uani d . 1
C C29 1.0511(5) 0.7743(5) -0.0123(3) 0.0696(13) Uani d . 1
H H29A 1.0642 0.8343 -0.0559 0.083 Uiso calc R 1
C C30 1.1634(5) 0.7144(5) 0.0070(3) 0.0706(14) Uani d . 1
H H30A 1.2509 0.7346 -0.0227 0.085 Uiso calc R 1
C C31 1.1442(5) 0.6256(5) 0.0699(3) 0.0602(12) Uani d . 1
C C32 1.0140(5) 0.5950(5) 0.1143(3) 0.0623(12) Uani d . 1
H H32A 1.0013 0.5335 0.1570 0.075 Uiso calc R 1
C C33 0.9034(5) 0.6563(5) 0.0946(3) 0.0574(11) Uani d . 1
H H33A 0.8161 0.6357 0.1246 0.069 Uiso calc R 1
C C34 1.3763(5) 0.5759(6) 0.0480(4) 0.0854(17) Uani d . 1
H H34A 1.4398 0.5259 0.0718 0.128 Uiso calc R 1
H H34B 1.4321 0.6721 0.0465 0.128 Uiso calc R 1
H H34C 1.3443 0.5413 -0.0067 0.128 Uiso calc R 1

loop_
_atom_site_aniso_label
_atom_site_aniso_U_11
_atom_site_aniso_U_22
_atom_site_aniso_U_33
_atom_site_aniso_U_12
_atom_site_aniso_U_13
_atom_site_aniso_U_23
O1 0.060(2) 0.061(2) 0.148(4) 0.0090(18) -0.023(2) 0.020(2)
O2 0.057(2) 0.087(3) 0.109(3) 0.018(2) -0.025(2) -0.006(2)
N1 0.053(2) 0.059(3) 0.091(3) 0.012(2) -0.013(2) 0.006(2)
N2 0.052(2) 0.052(2) 0.087(3) 0.0116(19) -0.018(2) 0.003(2)
C1 0.078(4) 0.059(3) 0.135(5) 0.007(3) 0.003(4) 0.000(3)
C2 0.039(2) 0.054(3) 0.094(4) 0.013(2) -0.002(2) -0.002(3)
C3 0.047(3) 0.072(3) 0.076(3) 0.021(2) 0.000(2) -0.004(3)
C4 0.050(3) 0.062(3) 0.079(3) 0.019(2) -0.011(2) -0.018(3)
C5 0.047(3) 0.060(3) 0.075(3) 0.015(2) -0.008(2) -0.002(3)
C6 0.068(3) 0.064(3) 0.066(3) 0.019(3) -0.006(2) -0.008(3)
C7 0.057(3) 0.053(3) 0.100(4) 0.015(2) -0.010(3) -0.017(3)
C8 0.058(3) 0.067(3) 0.093(4) 0.021(3) -0.016(3) 0.004(3)
C9 0.053(3) 0.061(3) 0.099(4) 0.003(2) -0.003(3) 0.004(3)
C10 0.051(3) 0.062(3) 0.083(3) 0.014(2) -0.005(2) -0.005(3)
C11 0.046(2) 0.065(3) 0.070(3) 0.012(2) -0.009(2) -0.006(2)
C12 0.057(3) 0.065(3) 0.095(4) 0.020(3) -0.010(3) -0.008(3)
C13 0.057(3) 0.065(3) 0.102(4) 0.014(3) -0.019(3) -0.015(3)
C14 0.048(3) 0.068(3) 0.083(3) 0.017(2) -0.011(2) 0.000(3)
C15 0.062(3) 0.081(4) 0.112(5) 0.026(3) -0.014(3) -0.023(3)
C16 0.053(3) 0.075(4) 0.096(4) 0.016(3) -0.017(3) -0.022(3)
C17 0.063(4) 0.110(5) 0.136(6) 0.039(4) -0.018(4) -0.006(4)
O3 0.100(3) 0.116(3) 0.072(2) 0.064(3) -0.023(2) -0.017(2)
O4 0.057(2) 0.088(3) 0.102(3) 0.0357(19) 0.0013(19) 0.014(2)
N3 0.043(2) 0.072(3) 0.075(3) 0.0259(19) -0.0095(18) -0.007(2)
N4 0.050(2) 0.065(3) 0.068(3) 0.0202(19) -0.0099(19) -0.002(2)
C18 0.092(4) 0.085(4) 0.088(4) 0.005(3) -0.019(3) -0.004(3)
C19 0.056(3) 0.058(3) 0.068(3) 0.019(2) -0.009(2) -0.006(2)
C20 0.040(2) 0.071(3) 0.073(3) 0.012(2) -0.009(2) -0.007(3)
C21 0.044(2) 0.070(3) 0.060(3) 0.015(2) -0.005(2) -0.002(2)
C22 0.046(2) 0.048(3) 0.064(3) 0.013(2) 0.000(2) -0.003(2)
C23 0.039(2) 0.071(3) 0.070(3) 0.018(2) -0.003(2) -0.001(2)
C24 0.051(3) 0.087(4) 0.066(3) 0.017(3) 0.006(2) 0.002(3)
C25 0.067(3) 0.073(3) 0.058(3) 0.028(3) -0.011(2) -0.006(2)
C26 0.070(3) 0.085(4) 0.054(3) 0.026(3) 0.000(2) -0.010(3)
C27 0.048(3) 0.059(3) 0.071(3) 0.015(2) 0.003(2) -0.010(2)
C28 0.048(3) 0.054(3) 0.071(3) 0.015(2) 0.004(2) 0.001(2)
C29 0.064(3) 0.071(3) 0.079(3) 0.027(3) 0.013(3) 0.013(3)
C30 0.048(3) 0.065(3) 0.102(4) 0.022(2) 0.012(3) 0.007(3)
C31 0.050(3) 0.054(3) 0.076(3) 0.017(2) -0.007(2) -0.006(2)
C32 0.050(3) 0.064(3) 0.073(3) 0.018(2) 0.002(2) 0.001(2)
C33 0.046(2) 0.059(3) 0.067(3) 0.014(2) 0.000(2) 0.000(2)
C34 0.051(3) 0.089(4) 0.117(5) 0.025(3) -0.005(3) -0.007(3)

loop_
_atom_type_symbol
_atom_type_description
_atom_type_scat_dispersion_real
_atom_type_scat_dispersion_imag
_atom_type_scat_source
C C 0.0033 0.0016 'International Tables Vol C Tables 4.2.6.8 and 6.1.1.4'
H H 0.0000 0.0000 'International Tables Vol C Tables 4.2.6.8 and 6.1.1.4'
N N 0.0061 0.0033 'International Tables Vol C Tables 4.2.6.8 and 6.1.1.4'
O O 0.0106 0.0060 'International Tables Vol C Tables 4.2.6.8 and 6.1.1.4'

loop_
_geom_angle_atom_site_label_1
_geom_angle_atom_site_label_2
_geom_angle_atom_site_label_3
_geom_angle
C8 O1 H1E 118.4
C14 O2 C17 118.8(4)
C8 N1 N2 104.5(4)
C10 N2 N1 111.3(4)
C10 N2 C5 130.5(4)
N1 N2 C5 116.9(4)
C2 C1 H1B 109.5
C2 C1 H1C 109.5
H1B C1 H1C 109.5
C2 C1 H1D 109.5
H1B C1 H1D 109.5
H1C C1 H1D 109.5
C7 C2 C3 119.4(5)
C7 C2 C1 122.0(5)
C3 C2 C1 118.4(5)
C4 C3 C2 119.4(5)
C4 C3 H3A 120.3
C2 C3 H3A 120.3
C5 C4 C3 119.7(5)
C5 C4 H4A 120.1
C3 C4 H4A 120.1
C4 C5 C6 121.1(5)
C4 C5 N2 120.7(4)
C6 C5 N2 118.2(4)
C7 C6 C5 118.5(5)
C7 C6 H6A 120.8
C5 C6 H6A 120.8
C2 C7 C6 121.8(5)
C2 C7 H7A 119.1
C6 C7 H7A 119.1
N1 C8 O1 122.1(4)
N1 C8 C9 111.5(4)
O1 C8 C9 126.3(5)
C10 C9 C8 105.9(5)
C10 C9 H9A 127.1
C8 C9 H9A 127.1
N2 C10 C9 106.8(4)
N2 C10 C11 124.3(4)
C9 C10 C11 128.9(5)
C16 C11 C12 117.6(4)
C16 C11 C10 122.6(4)
C12 C11 C10 119.8(4)
C13 C12 C11 121.3(5)
C13 C12 H12A 119.3
C11 C12 H12A 119.3
C12 C13 C14 120.0(5)
C12 C13 H13A 120.0
C14 C13 H13A 120.0
O2 C14 C15 123.4(5)
O2 C14 C13 116.7(5)
C15 C14 C13 119.8(4)
C14 C15 C16 118.5(5)
C14 C15 H15A 120.7
C16 C15 H15A 120.7
C11 C16 C15 122.6(5)
C11 C16 H16A 118.7
C15 C16 H16A 118.7
O2 C17 H17A 109.5
O2 C17 H17B 109.5
H17A C17 H17B 109.5
O2 C17 H17C 109.5
H17A C17 H17C 109.5
H17B C17 H17C 109.5
C25 O3 H3C 109.5
C31 O4 C34 116.5(4)
C25 N3 N4 104.2(4)
C27 N4 N3 111.7(4)
C27 N4 C22 129.9(4)
N3 N4 C22 118.4(4)
C19 C18 H18A 109.5
C19 C18 H18B 109.5
H18A C18 H18B 109.5
C19 C18 H18C 109.5
H18A C18 H18C 109.5
H18B C18 H18C 109.5
C20 C19 C24 116.3(4)
C20 C19 C18 123.2(4)
C24 C19 C18 120.6(5)
C21 C20 C19 123.8(4)
C21 C20 H20A 118.1
C19 C20 H20A 118.1
C20 C21 C22 118.5(4)
C20 C21 H21A 120.8
C22 C21 H21A 120.8
C21 C22 C23 118.5(4)
C21 C22 N4 120.2(4)
C23 C22 N4 121.3(4)
C24 C23 C22 121.4(4)
C24 C23 H23A 119.3
C22 C23 H23A 119.3
C23 C24 C19 121.5(5)
C23 C24 H24A 119.2
C19 C24 H24A 119.2
O3 C25 N3 122.1(4)
O3 C25 C26 126.8(4)
N3 C25 C26 110.9(4)
C27 C26 C25 105.9(4)
C27 C26 H26A 127.0
C25 C26 H26A 127.0
C26 C27 N4 107.2(4)
C26 C27 C28 129.7(4)
N4 C27 C28 123.1(4)
C29 C28 C33 117.1(4)
C29 C28 C27 121.0(4)
C33 C28 C27 121.9(4)
C30 C29 C28 122.2(5)
C30 C29 H29A 118.9
C28 C29 H29A 118.9
C31 C30 C29 119.2(5)
C31 C30 H30A 120.4
C29 C30 H30A 120.4
C30 C31 O4 125.4(4)
C30 C31 C32 120.7(4)
O4 C31 C32 114.0(4)
C33 C32 C31 119.5(5)
C33 C32 H32A 120.2
C31 C32 H32A 120.2
C32 C33 C28 121.3(4)
C32 C33 H33A 119.4
C28 C33 H33A 119.4
O4 C34 H34A 109.5
O4 C34 H34B 109.5
H34A C34 H34B 109.5
O4 C34 H34C 109.5
H34A C34 H34C 109.5
H34B C34 H34C 109.5

loop_
_geom_bond_atom_site_label_1
_geom_bond_atom_site_label_2
_geom_bond_distance
O1 C8 1.327(5)
O1 H1E 0.8500
O2 C14 1.365(5)
O2 C17 1.420(6)
N1 C8 1.328(6)
N1 N2 1.378(5)
N2 C10 1.344(6)
N2 C5 1.454(6)
C1 C2 1.526(7)
C1 H1B 0.9600
C1 H1C 0.9600
C1 H1D 0.9600
C2 C7 1.356(7)
C2 C3 1.403(6)
C3 C4 1.388(6)
C3 H3A 0.9300
C4 C5 1.360(6)
C4 H4A 0.9300
C5 C6 1.392(6)
C6 C7 1.372(7)
C6 H6A 0.9300
C7 H7A 0.9300
C8 C9 1.382(6)
C9 C10 1.374(6)
C9 H9A 0.9300
C10 C11 1.475(6)
C11 C16 1.368(6)
C11 C12 1.392(6)
C12 C13 1.365(6)
C12 H12A 0.9300
C13 C14 1.387(6)
C13 H13A 0.9300
C14 C15 1.385(7)
C15 C16 1.385(6)
C15 H15A 0.9300
C16 H16A 0.9300
C17 H17A 0.9600
C17 H17B 0.9600
C17 H17C 0.9600
O3 C25 1.325(5)
O3 H3C 0.8200
O4 C31 1.382(5)
O4 C34 1.423(6)
N3 C25 1.329(6)
N3 N4 1.374(5)
N4 C27 1.355(5)
N4 C22 1.407(5)
C18 C19 1.502(7)
C18 H18A 0.9600
C18 H18B 0.9600
C18 H18C 0.9600
C19 C20 1.372(6)
C19 C24 1.395(6)
C20 C21 1.372(6)
C20 H20A 0.9300
C21 C22 1.388(6)
C21 H21A 0.9300
C22 C23 1.391(6)
C23 C24 1.346(6)
C23 H23A 0.9300
C24 H24A 0.9300
C25 C26 1.413(6)
C26 C27 1.344(6)
C26 H26A 0.9300
C27 C28 1.480(6)
C28 C29 1.386(6)
C28 C33 1.389(6)
C29 C30 1.382(6)
C29 H29A 0.9300
C30 C31 1.356(6)
C30 H30A 0.9300
C31 C32 1.384(6)
C32 C33 1.379(6)
C32 H32A 0.9300
C33 H33A 0.9300
C34 H34A 0.9600
C34 H34B 0.9600
C34 H34C 0.9600

loop_
_geom_hbond_atom_site_label_D
_geom_hbond_atom_site_label_H
_geom_hbond_atom_site_label_A
_geom_hbond_site_symmetry_A
_geom_hbond_distance_DH
_geom_hbond_distance_HA
_geom_hbond_distance_DA
_geom_hbond_angle_DHA
_geom_hbond_publ_flag
O1 H1E N1 2_666 0.85 1.880 2.702(5) 164.00 yes
O3 H3C N3 2_675 0.82 1.910 2.728(5) 175.00 yes
C18 H18B O1 2_666 0.96 2.500 3.380(7) 152.00 yes

loop_
_geom_torsion_atom_site_label_1
_geom_torsion_atom_site_label_2
_geom_torsion_atom_site_label_3
_geom_torsion_atom_site_label_4
_geom_torsion
C8 N1 N2 C10 -1.7(6)
C8 N1 N2 C5 -169.9(4)
C7 C2 C3 C4 0.6(7)
C1 C2 C3 C4 176.4(4)
C2 C3 C4 C5 -0.4(7)
C3 C4 C5 C6 1.5(7)
C3 C4 C5 N2 -176.4(4)
C10 N2 C5 C4 -45.2(7)
N1 N2 C5 C4 120.3(5)
C10 N2 C5 C6 136.8(5)
N1 N2 C5 C6 -57.7(6)
C4 C5 C6 C7 -2.7(7)
N2 C5 C6 C7 175.3(4)
C3 C2 C7 C6 -2.0(7)
C1 C2 C7 C6 -177.5(5)
C5 C6 C7 C2 3.0(7)
N2 N1 C8 O1 179.6(5)
N2 N1 C8 C9 1.7(6)
N1 C8 C9 C10 -1.0(7)
O1 C8 C9 C10 -178.9(5)
N1 N2 C10 C9 1.1(6)
C5 N2 C10 C9 167.2(5)
N1 N2 C10 C11 178.4(4)
C5 N2 C10 C11 -15.4(8)
C8 C9 C10 N2 -0.1(6)
C8 C9 C10 C11 -177.2(5)
N2 C10 C11 C16 -38.6(8)
C9 C10 C11 C16 138.1(6)
N2 C10 C11 C12 142.9(5)
C9 C10 C11 C12 -40.4(8)
C16 C11 C12 C13 -2.2(8)
C10 C11 C12 C13 176.3(5)
C11 C12 C13 C14 3.2(8)
C17 O2 C14 C15 -13.9(8)
C17 O2 C14 C13 163.2(5)
C12 C13 C14 O2 179.5(5)
C12 C13 C14 C15 -3.4(8)
O2 C14 C15 C16 179.5(5)
C13 C14 C15 C16 2.6(8)
C12 C11 C16 C15 1.5(8)
C10 C11 C16 C15 -177.0(5)
C14 C15 C16 C11 -1.7(9)
C25 N3 N4 C27 -2.3(5)
C25 N3 N4 C22 175.2(4)
C24 C19 C20 C21 -1.4(7)
C18 C19 C20 C21 178.9(5)
C19 C20 C21 C22 0.1(7)
C20 C21 C22 C23 0.8(7)
C20 C21 C22 N4 -177.1(4)
C27 N4 C22 C21 42.1(7)
N3 N4 C22 C21 -134.9(4)
C27 N4 C22 C23 -135.7(5)
N3 N4 C22 C23 47.2(6)
C21 C22 C23 C24 -0.4(7)
N4 C22 C23 C24 177.5(4)
C22 C23 C24 C19 -1.0(8)
C20 C19 C24 C23 1.8(7)
C18 C19 C24 C23 -178.5(5)
N4 N3 C25 O3 178.5(4)
N4 N3 C25 C26 3.1(5)
O3 C25 C26 C27 -178.1(5)
N3 C25 C26 C27 -2.9(6)
C25 C26 C27 N4 1.4(6)
C25 C26 C27 C28 179.2(5)
N3 N4 C27 C26 0.5(5)
C22 N4 C27 C26 -176.6(4)
N3 N4 C27 C28 -177.5(4)
C22 N4 C27 C28 5.3(7)
C26 C27 C28 C29 50.0(7)
N4 C27 C28 C29 -132.4(5)
C26 C27 C28 C33 -129.5(6)
N4 C27 C28 C33 48.1(7)
C33 C28 C29 C30 -1.1(7)
C27 C28 C29 C30 179.4(5)
C28 C29 C30 C31 0.7(8)
C29 C30 C31 O4 -179.7(4)
C29 C30 C31 C32 0.1(7)
C34 O4 C31 C30 -6.1(7)
C34 O4 C31 C32 174.2(4)
C30 C31 C32 C33 -0.5(7)
O4 C31 C32 C33 179.3(4)
C31 C32 C33 C28 0.1(7)
C29 C28 C33 C32 0.6(7)
C27 C28 C33 C32 -179.8(4)

loop_
_cod_related_entry_id
_cod_related_entry_database
_cod_related_entry_code
1 ChemSpider 24738104
